data_7154103
loop_
_publ_author_name
'Amara, Z.'
'Bernadat, G.'
'Venot, P.-E.'
'Retailleau, P.'
'Troufflard, C.'
'Dr\`ege, E'
'Le Bideau, F.'
'Joseph, D.'

_publ_section_title
;
 Thermodynamic epimeric equilibration and crystallisation-induced dynamic
 resolution of lobelanine, norlobelanine and related analogues.
;
_journal_issue 48
_journal_name_full 'Organic &amp; biomolecular chemistry'
_journal_page_first 9797
_journal_page_last 9810
_journal_paper_doi 10.1039/c4ob01787k
_journal_volume 12
_journal_year 2014
_chemical_formula_moiety 'C20 H21 N O2'
_chemical_formula_sum 'C20 H21 N O2'
_chemical_formula_weight 307.38
_chemical_name_systematic
; 
 ? 
;
_space_group_crystal_system monoclinic
_space_group_IT_number 14
_space_group_name_Hall '-P 2ybc'
_space_group_name_H-M_alt 'P 1 21/c 1'
_symmetry_space_group_name_Hall '-P 2ybc'
_symmetry_space_group_name_H-M 'P 1 21/c 1'
_atom_sites_solution_hydrogens mixed
_audit_creation_method SHELXL-2012
_cell_angle_alpha 90.00
_cell_angle_beta 100.740(4)
_cell_angle_gamma 90.00
_cell_formula_units_Z 4
_cell_length_a 5.421(2)
_cell_length_b 11.015(3)
_cell_length_c 28.258(6)
_cell_measurement_reflns_used 3154
_cell_measurement_temperature 293(2)
_cell_measurement_theta_max 26.373
_cell_measurement_theta_min 0.407
_cell_volume 1657.8(8)
_computing_cell_refinement 'DENZO (Otwinowski & Minor, 1997); COLLECT (Nonius B.V., 1999)'
_computing_data_collection 'DENZO (Otwinowski & Minor, 1997); COLLECT (Nonius B.V., 1999)'
_computing_data_reduction 'SCALEPACK (Otwinowski & Minor, 1997)'
_computing_molecular_graphics 'PLATON (Spek, 2003)'
_computing_publication_material 'SHELXL97 (Sheldrick, 2008)'
_computing_structure_refinement 'SHELXL2012 (Sheldrick, 2008); CRYSTALBUILDER (Welter, 2006)'
_computing_structure_solution 'SHELXS97 (Sheldrick, 2008)'
_diffrn_ambient_temperature 293(2)
_diffrn_detector_area_resol_mean 9
_diffrn_measured_fraction_theta_full 0.983
_diffrn_measured_fraction_theta_max 0.983
_diffrn_measurement_device_type 'Nonius kappa-CCD diffractometer'
_diffrn_measurement_method 'phi and omega scans'
_diffrn_radiation_monochromator graphite
_diffrn_radiation_type MoK\a
_diffrn_radiation_wavelength 0.71073
_diffrn_reflns_av_R_equivalents 0.0313
_diffrn_reflns_av_sigmaI/netI 0.0461
_diffrn_reflns_Laue_measured_fraction_full 0.983
_diffrn_reflns_Laue_measured_fraction_max 0.983
_diffrn_reflns_limit_h_max 6
_diffrn_reflns_limit_h_min -6
_diffrn_reflns_limit_k_max 13
_diffrn_reflns_limit_k_min -12
_diffrn_reflns_limit_l_max 35
_diffrn_reflns_limit_l_min -35
_diffrn_reflns_number 9647
_diffrn_reflns_point_group_measured_fraction_full 0.983
_diffrn_reflns_point_group_measured_fraction_max 0.983
_diffrn_reflns_theta_full 25.242
_diffrn_reflns_theta_max 26.326
_diffrn_reflns_theta_min 3.469
_diffrn_source 'fine-focus sealed tube'
_diffrn_source_type 'Nonius Kappa CCD'
_diffrn_standards_number 0
_exptl_absorpt_coefficient_mu 0.079
_exptl_absorpt_correction_T_max 0.99
_exptl_absorpt_correction_T_min 0.94
_exptl_absorpt_correction_type multi-scan
_exptl_absorpt_process_details 'Scalepack (Otwinowski & Minor, 1997)'
_exptl_crystal_colour colourless
_exptl_crystal_density_diffrn 1.232
_exptl_crystal_density_method 'not measured'
_exptl_crystal_F_000 656
_exptl_crystal_size_max 0.59
_exptl_crystal_size_mid 0.22
_exptl_crystal_size_min 0.04
_refine_diff_density_max 0.120
_refine_diff_density_min -0.179
_refine_diff_density_rms 0.032
_refine_ls_extinction_method none
_refine_ls_goodness_of_fit_ref 1.035
_refine_ls_hydrogen_treatment mixed
_refine_ls_matrix_type full
_refine_ls_number_parameters 211
_refine_ls_number_reflns 3332
_refine_ls_number_restraints 1
_refine_ls_restrained_S_all 1.036
_refine_ls_R_factor_all 0.0832
_refine_ls_R_factor_gt 0.0466
_refine_ls_shift/su_max 0.000
_refine_ls_shift/su_mean 0.000
_refine_ls_structure_factor_coef Fsqd
_refine_ls_weighting_details
;
 w=1/[\s^2^(Fo^2^)+(0.0608P)^2^+0.1353P]
 where P=(Fo^2^+2Fc^2^)/3
;
_refine_ls_weighting_scheme calc
_refine_ls_wR_factor_gt 0.1108
_refine_ls_wR_factor_ref 0.1301
_reflns_number_gt 2141
_reflns_number_total 3336
_reflns_threshold_expression >2sigma(I)
_cod_data_source_file c4ob01787k2.cif
_cod_data_source_block compound_cis-3a
_cod_depositor_comments 'Adding full bibliography for 7154101--7154103.cif.'
_cod_database_code 7154103
_shelxl_version_number 2012-9

loop_
_symmetry_equiv_pos_as_xyz
'x, y, z'
'-x, y+1/2, -z+1/2'
'-x, -y, -z'
'x, -y-1/2, z-1/2'

loop_
_atom_site_label
_atom_site_type_symbol
_atom_site_fract_x
_atom_site_fract_y
_atom_site_fract_z
_atom_site_U_iso_or_equiv
_atom_site_adp_type
_atom_site_occupancy
_atom_site_site_symmetry_order
_atom_site_calc_flag
_atom_site_refinement_flags_posn
_atom_site_refinement_flags_adp
O1 O 0.5684(2) 0.26887(11) 0.22803(5) 0.0798(4) Uani 1 1 d . .
O2 O 0.4366(3) 0.35305(12) 0.07067(5) 0.0889(5) Uani 1 1 d . .
N1 N 0.3278(2) 0.15623(13) 0.13564(5) 0.0558(4) Uani 1 1 d D .
H1N H 0.410(3) 0.2256(11) 0.1420(6) 0.067 Uiso 1 1 d D U
C2 C 0.1225(3) 0.17191(15) 0.09435(6) 0.0552(4) Uani 1 1 d . .
H2 H 0.0394 0.2498 0.0974 0.066 Uiso 1 1 calc R U
C3 C -0.0578(3) 0.06864(17) 0.10042(7) 0.0645(5) Uani 1 1 d . .
H3A H -0.2300 0.0974 0.0945 0.077 Uiso 1 1 calc R U
H3B H -0.0436 0.0030 0.0782 0.077 Uiso 1 1 calc R U
C4 C 0.0198(3) 0.02601(17) 0.15221(7) 0.0641(5) Uani 1 1 d . .
H4A H -0.1238 0.0237 0.1682 0.077 Uiso 1 1 calc R U
H4B H 0.0937 -0.0544 0.1534 0.077 Uiso 1 1 calc R U
C5 C 0.2113(3) 0.11841(15) 0.17604(6) 0.0526(4) Uani 1 1 d . .
H5 H 0.1241 0.1877 0.1872 0.063 Uiso 1 1 calc R U
C6 C 0.4037(3) 0.06982(14) 0.21729(6) 0.0516(4) Uani 1 1 d . .
H6A H 0.3173 0.0380 0.2418 0.062 Uiso 1 1 calc R U
H6B H 0.4925 0.0030 0.2057 0.062 Uiso 1 1 calc R U
C7 C 0.5921(3) 0.16306(15) 0.24000(6) 0.0531(4) Uani 1 1 d . .
C8 C 0.8100(3) 0.12541(14) 0.27729(6) 0.0494(4) Uani 1 1 d . .
C9 C 0.8328(3) 0.01119(16) 0.29768(7) 0.0661(5) Uani 1 1 d . .
H9 H 0.7082 -0.0465 0.2882 0.079 Uiso 1 1 calc R U
C10 C 1.0403(4) -0.01769(18) 0.33221(8) 0.0794(6) Uani 1 1 d . .
H10 H 1.0538 -0.0949 0.3458 0.095 Uiso 1 1 calc R U
C11 C 1.2252(3) 0.06526(19) 0.34668(7) 0.0737(5) Uani 1 1 d . .
H11 H 1.3637 0.0450 0.3700 0.088 Uiso 1 1 calc R U
C12 C 1.2057(3) 0.17886(18) 0.32656(7) 0.0675(5) Uani 1 1 d . .
H12 H 1.3319 0.2358 0.3361 0.081 Uiso 1 1 calc R U
C13 C 0.9995(3) 0.20899(15) 0.29214(6) 0.0577(4) Uani 1 1 d . .
H13 H 0.9875 0.2864 0.2787 0.069 Uiso 1 1 calc R U
C14 C 0.2180(3) 0.17011(15) 0.04770(6) 0.0537(4) Uani 1 1 d . .
H14A H 0.0752 0.1742 0.0213 0.064 Uiso 1 1 calc R U
H14B H 0.3014 0.0931 0.0452 0.064 Uiso 1 1 calc R U
C15 C 0.3975(3) 0.27111(15) 0.04157(6) 0.0562(4) Uani 1 1 d . .
C16 C 0.5263(3) 0.26967(14) -0.00060(6) 0.0508(4) Uani 1 1 d . .
C17 C 0.4956(3) 0.17552(15) -0.03375(6) 0.0571(4) Uani 1 1 d . .
H17 H 0.3902 0.1111 -0.0300 0.069 Uiso 1 1 calc R U
C18 C 0.6187(3) 0.17589(18) -0.07219(7) 0.0668(5) Uani 1 1 d . .
H18 H 0.5964 0.1120 -0.0941 0.080 Uiso 1 1 calc R U
C19 C 0.7743(3) 0.27063(19) -0.07820(8) 0.0726(5) Uani 1 1 d . .
H19 H 0.8584 0.2707 -0.1040 0.087 Uiso 1 1 calc R U
C20 C 0.8054(3) 0.36484(19) -0.04618(8) 0.0757(6) Uani 1 1 d . .
H20 H 0.9091 0.4295 -0.0506 0.091 Uiso 1 1 calc R U
C21 C 0.6840(3) 0.36462(16) -0.00740(7) 0.0662(5) Uani 1 1 d . .
H21 H 0.7082 0.4287 0.0144 0.079 Uiso 1 1 calc R U

loop_
_atom_site_aniso_label
_atom_site_aniso_U_11
_atom_site_aniso_U_22
_atom_site_aniso_U_33
_atom_site_aniso_U_23
_atom_site_aniso_U_13
_atom_site_aniso_U_12
O1 0.0874(9) 0.0523(8) 0.0871(11) 0.0064(7) -0.0159(7) 0.0024(6)
O2 0.1352(12) 0.0626(8) 0.0745(10) -0.0162(7) 0.0343(9) -0.0183(8)
N1 0.0482(7) 0.0714(9) 0.0457(8) 0.0044(7) 0.0034(6) -0.0076(6)
C2 0.0482(8) 0.0654(10) 0.0498(10) -0.0028(8) 0.0036(7) 0.0054(8)
C3 0.0420(8) 0.0876(12) 0.0623(12) -0.0010(10) 0.0057(8) -0.0025(8)
C4 0.0506(9) 0.0820(12) 0.0611(12) -0.0023(9) 0.0142(8) -0.0090(8)
C5 0.0472(8) 0.0634(10) 0.0481(10) -0.0005(8) 0.0114(7) 0.0030(7)
C6 0.0529(8) 0.0556(9) 0.0467(10) -0.0014(7) 0.0107(7) 0.0006(7)
C7 0.0584(9) 0.0506(10) 0.0500(10) -0.0006(8) 0.0096(8) 0.0033(7)
C8 0.0526(8) 0.0522(9) 0.0438(9) -0.0027(7) 0.0100(7) 0.0012(7)
C9 0.0662(10) 0.0602(11) 0.0679(13) 0.0093(9) 0.0022(9) -0.0070(9)
C10 0.0836(13) 0.0698(12) 0.0772(15) 0.0187(10) -0.0042(11) 0.0025(11)
C11 0.0674(11) 0.0874(14) 0.0597(12) -0.0004(11) -0.0049(9) 0.0105(10)
C12 0.0644(10) 0.0774(12) 0.0571(12) -0.0117(10) 0.0018(9) -0.0060(9)
C13 0.0669(10) 0.0548(10) 0.0507(10) -0.0061(8) 0.0094(8) -0.0010(8)
C14 0.0492(8) 0.0614(10) 0.0480(10) 0.0007(8) 0.0027(7) 0.0054(7)
C15 0.0645(10) 0.0497(9) 0.0508(10) -0.0003(8) 0.0018(8) 0.0067(8)
C16 0.0491(8) 0.0493(9) 0.0508(10) 0.0067(8) 0.0014(7) 0.0047(7)
C17 0.0553(9) 0.0601(10) 0.0534(11) 0.0022(8) 0.0036(8) -0.0029(7)
C18 0.0697(11) 0.0785(12) 0.0517(11) 0.0016(9) 0.0099(9) 0.0059(10)
C19 0.0671(11) 0.0858(14) 0.0673(13) 0.0174(11) 0.0190(10) 0.0082(10)
C20 0.0665(11) 0.0729(13) 0.0894(16) 0.0209(12) 0.0187(11) -0.0064(10)
C21 0.0677(10) 0.0524(10) 0.0759(14) 0.0049(9) 0.0064(10) -0.0033(8)

loop_
_atom_type_symbol
_atom_type_description
_atom_type_scat_dispersion_real
_atom_type_scat_dispersion_imag
_atom_type_scat_source
C C 0.0033 0.0016 'International Tables Vol C Tables 4.2.6.8 and 6.1.1.4'
H H 0.0000 0.0000 'International Tables Vol C Tables 4.2.6.8 and 6.1.1.4'
N N 0.0061 0.0033 'International Tables Vol C Tables 4.2.6.8 and 6.1.1.4'
O O 0.0106 0.0060 'International Tables Vol C Tables 4.2.6.8 and 6.1.1.4'

loop_
_geom_angle_atom_site_label_1
_geom_angle_atom_site_label_2
_geom_angle_atom_site_label_3
_geom_angle
C5 N1 C2 106.28(12)
C5 N1 H1N 111.2(12)
C2 N1 H1N 109.8(12)
N1 C2 C14 111.23(12)
N1 C2 C3 103.27(13)
C14 C2 C3 114.83(14)
N1 C2 H2 109.1
C14 C2 H2 109.1
C3 C2 H2 109.1
C4 C3 C2 105.63(13)
C4 C3 H3A 110.6
C2 C3 H3A 110.6
C4 C3 H3B 110.6
C2 C3 H3B 110.6
H3A C3 H3B 108.7
C5 C4 C3 105.30(14)
C5 C4 H4A 110.7
C3 C4 H4A 110.7
C5 C4 H4B 110.7
C3 C4 H4B 110.7
H4A C4 H4B 108.8
N1 C5 C6 111.49(12)
N1 C5 C4 101.74(13)
C6 C5 C4 114.93(14)
N1 C5 H5 109.5
C6 C5 H5 109.5
C4 C5 H5 109.5
C7 C6 C5 113.79(14)
C7 C6 H6A 108.8
C5 C6 H6A 108.8
C7 C6 H6B 108.8
C5 C6 H6B 108.8
H6A C6 H6B 107.7
O1 C7 C8 119.61(15)
O1 C7 C6 120.54(15)
C8 C7 C6 119.85(14)
C9 C8 C13 118.42(15)
C9 C8 C7 123.19(15)
C13 C8 C7 118.38(14)
C8 C9 C10 120.17(17)
C8 C9 H9 119.9
C10 C9 H9 119.9
C11 C10 C9 120.96(18)
C11 C10 H10 119.5
C9 C10 H10 119.5
C10 C11 C12 119.51(17)
C10 C11 H11 120.2
C12 C11 H11 120.2
C11 C12 C13 120.14(17)
C11 C12 H12 119.9
C13 C12 H12 119.9
C12 C13 C8 120.79(17)
C12 C13 H13 119.6
C8 C13 H13 119.6
C2 C14 C15 115.19(14)
C2 C14 H14A 108.5
C15 C14 H14A 108.5
C2 C14 H14B 108.5
C15 C14 H14B 108.5
H14A C14 H14B 107.5
O2 C15 C16 120.12(16)
O2 C15 C14 120.37(16)
C16 C15 C14 119.51(14)
C17 C16 C21 118.03(17)
C17 C16 C15 122.24(15)
C21 C16 C15 119.74(16)
C18 C17 C16 121.06(16)
C18 C17 H17 119.5
C16 C17 H17 119.5
C19 C18 C17 119.97(18)
C19 C18 H18 120.0
C17 C18 H18 120.0
C20 C19 C18 119.90(18)
C20 C19 H19 120.0
C18 C19 H19 120.0
C19 C20 C21 120.42(18)
C19 C20 H20 119.8
C21 C20 H20 119.8
C20 C21 C16 120.61(18)
C20 C21 H21 119.7
C16 C21 H21 119.7

loop_
_geom_bond_atom_site_label_1
_geom_bond_atom_site_label_2
_geom_bond_distance
O1 C7 1.2137(19)
O2 C15 1.213(2)
N1 C5 1.464(2)
N1 C2 1.465(2)
N1 H1N 0.886(9)
C2 C14 1.504(2)
C2 C3 1.530(2)
C2 H2 0.9800
C3 C4 1.520(3)
C3 H3A 0.9700
C3 H3B 0.9700
C4 C5 1.519(2)
C4 H4A 0.9700
C4 H4B 0.9700
C5 C6 1.510(2)
C5 H5 0.9800
C6 C7 1.505(2)
C6 H6A 0.9700
C6 H6B 0.9700
C7 C8 1.488(2)
C8 C9 1.380(2)
C8 C13 1.385(2)
C9 C10 1.382(2)
C9 H9 0.9300
C10 C11 1.362(3)
C10 H10 0.9300
C11 C12 1.370(3)
C11 H11 0.9300
C12 C13 1.379(2)
C12 H12 0.9300
C13 H13 0.9300
C14 C15 1.509(2)
C14 H14A 0.9700
C14 H14B 0.9700
C15 C16 1.489(2)
C16 C17 1.387(2)
C16 C21 1.387(2)
C17 C18 1.377(2)
C17 H17 0.9300
C18 C19 1.372(3)
C18 H18 0.9300
C19 C20 1.366(3)
C19 H19 0.9300
C20 C21 1.379(3)
C20 H20 0.9300
C21 H21 0.9300

loop_
_geom_torsion_atom_site_label_1
_geom_torsion_atom_site_label_2
_geom_torsion_atom_site_label_3
_geom_torsion_atom_site_label_4
_geom_torsion
C5 N1 C2 C14 -161.25(13)
C5 N1 C2 C3 -37.57(16)
N1 C2 C3 C4 16.60(17)
C14 C2 C3 C4 137.88(14)
C2 C3 C4 C5 8.90(18)
C2 N1 C5 C6 166.08(13)
C2 N1 C5 C4 43.09(16)
C3 C4 C5 N1 -30.95(16)
C3 C4 C5 C6 -151.57(14)
N1 C5 C6 C7 64.49(18)
C4 C5 C6 C7 179.59(13)
C5 C6 C7 O1 6.7(2)
C5 C6 C7 C8 -173.05(13)
O1 C7 C8 C9 170.75(17)
C6 C7 C8 C9 -9.5(2)
O1 C7 C8 C13 -9.5(2)
C6 C7 C8 C13 170.32(14)
C13 C8 C9 C10 0.3(3)
C7 C8 C9 C10 -179.94(17)
C8 C9 C10 C11 -0.1(3)
C9 C10 C11 C12 -0.3(3)
C10 C11 C12 C13 0.4(3)
C11 C12 C13 C8 -0.2(3)
C9 C8 C13 C12 -0.1(2)
C7 C8 C13 C12 -179.95(15)
N1 C2 C14 C15 -62.73(18)
C3 C2 C14 C15 -179.55(13)
C2 C14 C15 O2 -7.3(2)
C2 C14 C15 C16 172.87(13)
O2 C15 C16 C17 177.32(15)
C14 C15 C16 C17 -2.8(2)
O2 C15 C16 C21 -2.3(2)
C14 C15 C16 C21 177.54(14)
C21 C16 C17 C18 0.2(2)
C15 C16 C17 C18 -179.40(15)
C16 C17 C18 C19 -0.1(3)
C17 C18 C19 C20 -0.4(3)
C18 C19 C20 C21 0.9(3)
C19 C20 C21 C16 -0.8(3)
C17 C16 C21 C20 0.2(2)
C15 C16 C21 C20 179.86(16)
